data_9009503
loop_
_publ_author_name
'Razmara, M. F.'
'Henderson, C. M. B.'
'Pattrick, R. A. D.'
'Bell, A. M. T.'
'Charnock, L. M.'

_publ_section_title
;The crystal chemistry of the solid solution series between chalcostibite
 (CuSbS2) and emplectite (CuBiS2) Note: synthetic
;
_journal_name_full 'Mineralogical Magazine'
_journal_page_first 79
_journal_page_last 88
_journal_paper_doi 10.1180/minmag.1997.061.404.08
_journal_volume 61
_journal_year 1997
_chemical_formula_sum 'Cu S2 Sb'
_chemical_name_mineral Chalcostibite
_space_group_IT_number 62
_symmetry_space_group_name_Hall '-P 2ac 2n'
_symmetry_space_group_name_H-M 'P n m a'
_cell_angle_alpha 90
_cell_angle_beta 90
_cell_angle_gamma 90
_cell_length_a 6.0160
_cell_length_b 3.7968
_cell_length_c 14.499
_cell_formula_units_Z 4
_cell_volume 331.180
_database_code_amcsd 0014524
_exptl_crystal_density_diffrn 5.003
_cod_original_formula_sum 'Cu Sb S2'
_cod_database_code 9009503

loop_
_space_group_symop_operation_xyz
x,y,z
x,1/2-y,z
-x,1/2+y,-z
1/2-x,1/2+y,1/2+z
1/2+x,1/2-y,1/2-z
1/2+x,y,1/2-z
1/2-x,-y,1/2+z
-x,-y,-z

loop_
_atom_site_label
_atom_site_fract_x
_atom_site_fract_y
_atom_site_fract_z
_atom_site_U_iso_or_equiv
Cu 0.74630 0.75000 0.17210 0.02786
Sb 0.22450 0.25000 0.06360 0.00633
S1 0.62400 0.25000 0.09600 0.01267
S2 0.13100 0.75000 0.17870 0.01267

loop_
_cod_related_entry_id
_cod_related_entry_database
_cod_related_entry_code
1 AMCSD 0014524
